data_4512727
loop_
_publ_author_name
'Tamboli, Majid I.'
'Bahadur, Vir'
'Gonnade, Rajesh G.'
'Shashidhar, Mysore S.'

_publ_section_title
;
 Cocrystallization of 2,3-Dihydroxynaphthalene with Itspara-,meta-,
 andortho-Ditoluates: Insight into Cocrystal Formation and Clues for the
 Construction of Supramolecular Assemblies Capable of Intermolecular Acyl
 Group Transfer Reactivity
;
_journal_issue 3
_journal_name_full 'Crystal Growth &amp; Design'
_journal_page_first 1226
_journal_paper_doi 10.1021/cg501620g
_journal_volume 15
_journal_year 2015
_chemical_formula_moiety 'C36 H28 O6'
_chemical_formula_sum 'C36 H28 O6'
_chemical_formula_weight 556.58
_chemical_name_systematic
; 
 ? 
;
_space_group_IT_number 13
_symmetry_cell_setting monoclinic
_symmetry_space_group_name_Hall '-P 2yc'
_symmetry_space_group_name_H-M 'P 1 2/c 1'
_atom_sites_solution_hydrogens geom
_atom_sites_solution_primary direct
_atom_sites_solution_secondary difmap
_audit_creation_method SHELXL-97
_cell_angle_alpha 90.00
_cell_angle_beta 91.8080(10)
_cell_angle_gamma 90.00
_cell_formula_units_Z 4
_cell_length_a 13.0503(4)
_cell_length_b 11.4707(3)
_cell_length_c 18.8224(5)
_cell_measurement_reflns_used 9946
_cell_measurement_temperature 149(2)
_cell_measurement_theta_max 28.29
_cell_measurement_theta_min 2.58
_cell_volume 2816.24(14)
_computing_cell_refinement 'Bruker SAINT'
_computing_data_collection 'Bruker APEX2'
_computing_data_reduction 'Bruker SAINT'
_computing_molecular_graphics 'Bruker SHELXTL'
_computing_publication_material 'Bruker SHELXTL'
_computing_structure_refinement 'SHELXL-97 (Sheldrick, 2008)'
_computing_structure_solution 'SHELXS-97 (Sheldrick, 2008)'
_diffrn_ambient_temperature 149(2)
_diffrn_measured_fraction_theta_full 1.000
_diffrn_measured_fraction_theta_max 1.000
_diffrn_measurement_device_type 'Bruker APEX-II CCD'
_diffrn_measurement_method '\f and \w scans'
_diffrn_radiation_monochromator graphite
_diffrn_radiation_source 'fine-focus sealed tube'
_diffrn_radiation_type MoK\a
_diffrn_radiation_wavelength 0.71073
_diffrn_reflns_av_R_equivalents 0.0214
_diffrn_reflns_av_sigmaI/netI 0.0182
_diffrn_reflns_limit_h_max 16
_diffrn_reflns_limit_h_min -16
_diffrn_reflns_limit_k_max 14
_diffrn_reflns_limit_k_min -12
_diffrn_reflns_limit_l_max 23
_diffrn_reflns_limit_l_min -24
_diffrn_reflns_number 24340
_diffrn_reflns_theta_full 26.99
_diffrn_reflns_theta_max 26.99
_diffrn_reflns_theta_min 2.08
_exptl_absorpt_coefficient_mu 0.089
_exptl_absorpt_correction_T_max 0.9772
_exptl_absorpt_correction_T_min 0.9527
_exptl_absorpt_correction_type multi-scan
_exptl_absorpt_process_details 'SADABS(BRUKER, 2006)'
_exptl_crystal_colour RED
_exptl_crystal_density_diffrn 1.313
_exptl_crystal_density_method 'not measured'
_exptl_crystal_description PLATE
_exptl_crystal_F_000 1168
_exptl_crystal_size_max 0.55
_exptl_crystal_size_mid 0.38
_exptl_crystal_size_min 0.26
_refine_diff_density_max 0.363
_refine_diff_density_min -0.226
_refine_diff_density_rms 0.043
_refine_ls_extinction_method none
_refine_ls_goodness_of_fit_ref 1.030
_refine_ls_hydrogen_treatment constr
_refine_ls_matrix_type full
_refine_ls_number_parameters 383
_refine_ls_number_reflns 6146
_refine_ls_number_restraints 0
_refine_ls_restrained_S_all 1.030
_refine_ls_R_factor_all 0.0509
_refine_ls_R_factor_gt 0.0412
_refine_ls_shift/su_max 0.001
_refine_ls_shift/su_mean 0.000
_refine_ls_structure_factor_coef Fsqd
_refine_ls_weighting_details 'calc w=1/[\s^2^(Fo^2^)+(0.0702P)^2^+0.7723P] where P=(Fo^2^+2Fc^2^)/3'
_refine_ls_weighting_scheme calc
_refine_ls_wR_factor_gt 0.1163
_refine_ls_wR_factor_ref 0.1268
_reflns_number_gt 5031
_reflns_number_total 6146
_reflns_threshold_expression >2sigma(I)
_cod_data_source_file cg501620g_si_002.cif
_cod_data_source_block 1.3
_cod_depositor_comments
;
The following automatic conversions were performed:

'_symmetry_cell_setting' value 'Monoclinic' changed to 'monoclinic'
according to
/usr/data/users/saulius/crontab/automatic-downloads/rss-feeds/ACS/lib/dictionaries/cif_core.dic
dictionary named 'cif_core.dic' version 2.4.2 from 2011-04-26.

'_exptl_absorpt_correction_type' value 'MULTI-SCAN' changed to
'multi-scan' according to
/usr/data/users/saulius/crontab/automatic-downloads/rss-feeds/ACS/lib/dictionaries/cif_core.dic
dictionary named 'cif_core.dic' version 2.4.2 from 2011-04-26.

'_refine_ls_hydrogen_treatment' value 'CONSTR' changed to 'constr'
according to
/usr/data/users/saulius/crontab/automatic-downloads/rss-feeds/ACS/lib/dictionaries/cif_core.dic
dictionary named 'cif_core.dic' version 2.4.2 from 2011-04-26.

Automatic conversion script
Id: cif_fix_values 3008 2015-01-20 13:52:24Z robertas 

 Adding full bibliography for 4512727--4512728.cif.
;
_cod_original_sg_symbol_H-M 'P2/c  '
_cod_database_code 4512727

loop_
_symmetry_equiv_pos_as_xyz
'x, y, z'
'-x, y, -z+1/2'
'-x, -y, -z'
'x, -y, z-1/2'

loop_
_atom_site_label
_atom_site_type_symbol
_atom_site_fract_x
_atom_site_fract_y
_atom_site_fract_z
_atom_site_U_iso_or_equiv
_atom_site_adp_type
_atom_site_occupancy
_atom_site_symmetry_multiplicity
_atom_site_calc_flag
_atom_site_refinement_flags
O1 O 0.32546(8) 0.18310(8) 1.17764(5) 0.0367(2) Uani 1 1 d .
H1A H 0.3161 0.2448 1.2006 0.055 Uiso 1 1 calc R
O2 O 0.28899(8) -0.00906(8) 1.10013(5) 0.0371(2) Uani 1 1 d .
H2A H 0.3026 0.0001 1.1437 0.056 Uiso 1 1 calc R
O3 O 0.19568(8) 0.37820(9) 0.23639(5) 0.0398(3) Uani 1 1 d .
O4 O 0.03944(7) 0.37217(8) 0.18270(5) 0.0297(2) Uani 1 1 d .
O3' O 0.32830(7) 0.92023(8) 0.24212(5) 0.0339(2) Uani 1 1 d .
O4' O 0.45945(7) 0.88251(7) 0.31926(5) 0.0271(2) Uani 1 1 d .
C1 C 0.29149(10) 0.30707(11) 1.07583(7) 0.0303(3) Uani 1 1 d .
H1 H 0.3074 0.3754 1.1024 0.036 Uiso 1 1 calc R
C2 C 0.29879(10) 0.20074(12) 1.10765(7) 0.0282(3) Uani 1 1 d .
C3 C 0.27864(10) 0.09686(11) 1.06834(7) 0.0277(3) Uani 1 1 d .
C4 C 0.24905(10) 0.10316(12) 0.99822(7) 0.0293(3) Uani 1 1 d .
H4 H 0.2356 0.0336 0.9722 0.035 Uiso 1 1 calc R
C5 C 0.23825(9) 0.21282(12) 0.96393(7) 0.0287(3) Uani 1 1 d .
C6 C 0.20408(10) 0.22322(14) 0.89173(7) 0.0363(3) Uani 1 1 d .
H6 H 0.1890 0.1549 0.8648 0.044 Uiso 1 1 calc R
C7 C 0.19262(11) 0.33054(15) 0.86048(8) 0.0424(4) Uani 1 1 d .
H7 H 0.1691 0.3359 0.8123 0.051 Uiso 1 1 calc R
C8 C 0.21545(12) 0.43297(14) 0.89919(9) 0.0422(4) Uani 1 1 d .
H8 H 0.2078 0.5069 0.8770 0.051 Uiso 1 1 calc R
C9 C 0.24868(11) 0.42603(13) 0.96873(8) 0.0371(3) Uani 1 1 d .
H9 H 0.2642 0.4955 0.9944 0.045 Uiso 1 1 calc R
C10 C 0.26029(9) 0.31647(12) 1.00307(7) 0.0293(3) Uani 1 1 d .
C11 C 0.02270(9) 0.26503(11) 0.21645(7) 0.0257(3) Uani 1 1 d .
C12 C 0.04582(9) 0.16326(11) 0.18366(7) 0.0267(3) Uani 1 1 d .
H12 H 0.0769 0.1646 0.1387 0.032 Uiso 1 1 calc R
C13 C 0.02377(9) 0.05515(11) 0.21632(6) 0.0241(3) Uani 1 1 d .
C14 C 0.04782(10) -0.05299(11) 0.18454(7) 0.0300(3) Uani 1 1 d .
H14 H 0.0803 -0.0542 0.1401 0.036 Uiso 1 1 calc R
C15 C 0.02468(11) -0.15559(12) 0.21720(7) 0.0335(3) Uani 1 1 d .
H15 H 0.0420 -0.2275 0.1956 0.040 Uiso 1 1 calc R
C16 C 0.13293(9) 0.42158(11) 0.19637(6) 0.0261(3) Uani 1 1 d .
C17 C 0.14730(9) 0.53105(10) 0.15593(6) 0.0250(3) Uani 1 1 d .
C18 C 0.07873(9) 0.56762(11) 0.10235(6) 0.0251(3) Uani 1 1 d .
H18 H 0.0187 0.5232 0.0919 0.030 Uiso 1 1 calc R
C19 C 0.09743(10) 0.66903(11) 0.06391(7) 0.0267(3) Uani 1 1 d .
C20 C 0.18494(10) 0.73375(11) 0.08190(7) 0.0297(3) Uani 1 1 d .
H20 H 0.1981 0.8038 0.0568 0.036 Uiso 1 1 calc R
C21 C 0.25303(11) 0.69820(12) 0.13546(7) 0.0330(3) Uani 1 1 d .
H21 H 0.3119 0.7440 0.1470 0.040 Uiso 1 1 calc R
C22 C 0.23544(10) 0.59592(12) 0.17225(7) 0.0300(3) Uani 1 1 d .
H22 H 0.2829 0.5702 0.2082 0.036 Uiso 1 1 calc R
C23 C 0.02523(12) 0.70818(13) 0.00476(8) 0.0397(3) Uani 1 1 d .
H23C H 0.0577 0.6971 -0.0410 0.060 Uiso 1 1 calc R
H23B H 0.0089 0.7909 0.0110 0.060 Uiso 1 1 calc R
H23A H -0.0380 0.6621 0.0057 0.060 Uiso 1 1 calc R
C11' C 0.47773(9) 0.77761(10) 0.28374(6) 0.0240(3) Uani 1 1 d .
C12' C 0.45654(9) 0.67555(11) 0.31705(6) 0.0246(3) Uani 1 1 d .
H12' H 0.4270 0.6767 0.3625 0.030 Uiso 1 1 calc R
C13' C 0.47825(9) 0.56740(10) 0.28426(6) 0.0231(3) Uani 1 1 d .
C14' C 0.45729(10) 0.45910(11) 0.31715(7) 0.0283(3) Uani 1 1 d .
H14' H 0.4283 0.4580 0.3628 0.034 Uiso 1 1 calc R
C15' C 0.47822(10) 0.35625(11) 0.28393(7) 0.0319(3) Uani 1 1 d .
H15' H 0.4634 0.2844 0.3065 0.038 Uiso 1 1 calc R
C16' C 0.37744(9) 0.94623(10) 0.29482(6) 0.0246(3) Uani 1 1 d .
C17' C 0.35720(9) 1.04739(10) 0.34150(6) 0.0234(3) Uani 1 1 d .
C18' C 0.42323(9) 1.07896(10) 0.39798(6) 0.0239(3) Uani 1 1 d .
H18' H 0.4842 1.0356 0.4071 0.029 Uiso 1 1 calc R
C19' C 0.40027(10) 1.17378(11) 0.44108(6) 0.0255(3) Uani 1 1 d .
C20' C 0.31052(10) 1.23617(11) 0.42545(7) 0.0297(3) Uani 1 1 d .
H20' H 0.2944 1.3019 0.4537 0.036 Uiso 1 1 calc R
C21' C 0.24451(11) 1.20472(12) 0.36984(7) 0.0323(3) Uani 1 1 d .
H21' H 0.1837 1.2484 0.3605 0.039 Uiso 1 1 calc R
C22' C 0.26694(10) 1.10953(12) 0.32770(7) 0.0289(3) Uani 1 1 d .
H22' H 0.2213 1.0869 0.2898 0.035 Uiso 1 1 calc R
C23' C 0.46858(11) 1.20754(13) 0.50355(8) 0.0366(3) Uani 1 1 d .
H23D H 0.4846 1.2909 0.5009 0.055 Uiso 1 1 calc R
H23F H 0.5322 1.1623 0.5027 0.055 Uiso 1 1 calc R
H23E H 0.4334 1.1915 0.5477 0.055 Uiso 1 1 calc R

loop_
_atom_site_aniso_label
_atom_site_aniso_U_11
_atom_site_aniso_U_22
_atom_site_aniso_U_33
_atom_site_aniso_U_23
_atom_site_aniso_U_13
_atom_site_aniso_U_12
O1 0.0513(6) 0.0318(5) 0.0267(5) -0.0019(4) -0.0034(4) -0.0030(4)
O2 0.0537(6) 0.0262(5) 0.0310(5) 0.0012(4) -0.0032(4) -0.0038(4)
O3 0.0382(5) 0.0426(6) 0.0378(5) 0.0115(4) -0.0113(4) -0.0061(4)
O4 0.0289(5) 0.0246(5) 0.0351(5) 0.0067(4) -0.0039(4) -0.0034(4)
O3' 0.0417(5) 0.0293(5) 0.0298(5) -0.0048(4) -0.0118(4) 0.0037(4)
O4' 0.0336(5) 0.0217(4) 0.0256(4) -0.0042(3) -0.0055(4) 0.0043(4)
C1 0.0312(7) 0.0259(6) 0.0339(7) -0.0051(5) 0.0037(5) -0.0024(5)
C2 0.0266(6) 0.0311(7) 0.0271(6) -0.0034(5) 0.0021(5) -0.0024(5)
C3 0.0266(6) 0.0250(6) 0.0316(7) -0.0009(5) 0.0040(5) -0.0014(5)
C4 0.0277(6) 0.0295(7) 0.0306(7) -0.0062(5) 0.0013(5) -0.0020(5)
C5 0.0231(6) 0.0337(7) 0.0296(7) -0.0014(5) 0.0031(5) 0.0002(5)
C6 0.0316(7) 0.0472(8) 0.0300(7) -0.0019(6) 0.0018(5) 0.0002(6)
C7 0.0354(8) 0.0579(10) 0.0340(8) 0.0099(7) 0.0008(6) 0.0006(7)
C8 0.0378(8) 0.0429(8) 0.0463(9) 0.0142(7) 0.0057(7) 0.0031(6)
C9 0.0349(7) 0.0311(7) 0.0456(8) 0.0043(6) 0.0062(6) 0.0010(6)
C10 0.0241(6) 0.0300(7) 0.0341(7) 0.0005(5) 0.0053(5) 0.0006(5)
C11 0.0242(6) 0.0238(6) 0.0288(6) 0.0040(5) -0.0032(5) -0.0018(5)
C12 0.0268(6) 0.0295(6) 0.0240(6) 0.0017(5) 0.0026(5) -0.0015(5)
C13 0.0215(6) 0.0259(6) 0.0250(6) -0.0003(5) 0.0010(5) 0.0002(5)
C14 0.0325(7) 0.0298(7) 0.0280(6) -0.0030(5) 0.0070(5) 0.0003(5)
C15 0.0385(7) 0.0243(6) 0.0382(8) -0.0051(5) 0.0071(6) 0.0025(5)
C16 0.0281(6) 0.0272(6) 0.0227(6) -0.0021(5) -0.0017(5) -0.0014(5)
C17 0.0271(6) 0.0239(6) 0.0240(6) -0.0033(5) 0.0027(5) -0.0011(5)
C18 0.0253(6) 0.0233(6) 0.0268(6) -0.0026(5) 0.0020(5) -0.0023(5)
C19 0.0305(6) 0.0245(6) 0.0253(6) -0.0020(5) 0.0066(5) 0.0019(5)
C20 0.0364(7) 0.0229(6) 0.0305(7) -0.0034(5) 0.0118(5) -0.0035(5)
C21 0.0318(7) 0.0328(7) 0.0347(7) -0.0086(5) 0.0057(6) -0.0114(5)
C22 0.0284(6) 0.0343(7) 0.0272(6) -0.0058(5) -0.0016(5) -0.0035(5)
C23 0.0417(8) 0.0377(8) 0.0397(8) 0.0119(6) -0.0002(6) -0.0005(6)
C11' 0.0269(6) 0.0211(6) 0.0237(6) -0.0043(4) -0.0052(5) 0.0026(5)
C12' 0.0260(6) 0.0265(6) 0.0213(6) -0.0001(5) -0.0009(5) 0.0006(5)
C13' 0.0210(6) 0.0241(6) 0.0239(6) 0.0002(5) -0.0019(5) 0.0001(4)
C14' 0.0294(6) 0.0273(6) 0.0284(6) 0.0038(5) 0.0031(5) 0.0000(5)
C15' 0.0341(7) 0.0220(6) 0.0397(7) 0.0046(5) 0.0022(6) -0.0013(5)
C16' 0.0293(6) 0.0208(6) 0.0236(6) 0.0019(5) -0.0015(5) -0.0004(5)
C17' 0.0280(6) 0.0206(6) 0.0216(6) 0.0024(4) 0.0019(5) -0.0003(5)
C18' 0.0269(6) 0.0214(6) 0.0235(6) 0.0014(4) 0.0017(5) 0.0010(5)
C19' 0.0299(6) 0.0246(6) 0.0223(6) 0.0010(5) 0.0042(5) -0.0027(5)
C20' 0.0380(7) 0.0252(6) 0.0264(6) -0.0004(5) 0.0088(5) 0.0049(5)
C21' 0.0326(7) 0.0353(7) 0.0293(7) 0.0050(5) 0.0042(5) 0.0122(6)
C22' 0.0297(6) 0.0328(7) 0.0240(6) 0.0028(5) -0.0024(5) 0.0027(5)
C23' 0.0389(8) 0.0386(8) 0.0323(7) -0.0110(6) -0.0009(6) -0.0002(6)

loop_
_atom_type_symbol
_atom_type_description
_atom_type_scat_dispersion_real
_atom_type_scat_dispersion_imag
_atom_type_scat_source
C C 0.0033 0.0016 'International Tables Vol C Tables 4.2.6.8 and 6.1.1.4'
H H 0.0000 0.0000 'International Tables Vol C Tables 4.2.6.8 and 6.1.1.4'
O O 0.0106 0.0060 'International Tables Vol C Tables 4.2.6.8 and 6.1.1.4'

loop_
_geom_angle_atom_site_label_1
_geom_angle_atom_site_label_2
_geom_angle_atom_site_label_3
_geom_angle
_geom_angle_site_symmetry_1
_geom_angle_site_symmetry_3
C2 O1 H1A 109.5 . .
C3 O2 H2A 109.5 . .
C16 O4 C11 115.46(9) . .
C16' O4' C11' 116.29(9) . .
C2 C1 C10 120.42(12) . .
C2 C1 H1 119.8 . .
C10 C1 H1 119.8 . .
C1 C2 O1 124.68(12) . .
C1 C2 C3 120.84(12) . .
O1 C2 C3 114.48(11) . .
O2 C3 C4 119.61(11) . .
O2 C3 C2 120.37(12) . .
C4 C3 C2 120.02(12) . .
C3 C4 C5 120.51(12) . .
C3 C4 H4 119.7 . .
C5 C4 H4 119.7 . .
C4 C5 C6 122.19(13) . .
C4 C5 C10 119.31(12) . .
C6 C5 C10 118.48(12) . .
C7 C6 C5 120.81(14) . .
C7 C6 H6 119.6 . .
C5 C6 H6 119.6 . .
C6 C7 C8 120.56(14) . .
C6 C7 H7 119.7 . .
C8 C7 H7 119.7 . .
C9 C8 C7 120.10(14) . .
C9 C8 H8 120.0 . .
C7 C8 H8 120.0 . .
C8 C9 C10 120.89(14) . .
C8 C9 H9 119.6 . .
C10 C9 H9 119.6 . .
C9 C10 C1 121.98(13) . .
C9 C10 C5 119.14(13) . .
C1 C10 C5 118.87(12) . .
C12 C11 O4 120.44(11) . .
C12 C11 C11 120.78(7) . 2
O4 C11 C11 118.72(7) . 2
C11 C12 C13 120.24(11) . .
C11 C12 H12 119.9 . .
C13 C12 H12 119.9 . .
C14 C13 C12 122.15(11) . .
C14 C13 C13 118.87(7) . 2
C12 C13 C13 118.98(7) . 2
C15 C14 C13 120.62(12) . .
C15 C14 H14 119.7 . .
C13 C14 H14 119.7 . .
C14 C15 C15 120.49(8) . 2
C14 C15 H15 119.8 . .
C15 C15 H15 119.8 2 .
O3 C16 O4 122.29(12) . .
O3 C16 C17 125.24(12) . .
O4 C16 C17 112.47(10) . .
C18 C17 C22 120.35(12) . .
C18 C17 C16 122.56(11) . .
C22 C17 C16 117.06(11) . .
C17 C18 C19 120.53(11) . .
C17 C18 H18 119.7 . .
C19 C18 H18 119.7 . .
C20 C19 C18 118.23(12) . .
C20 C19 C23 120.64(12) . .
C18 C19 C23 121.12(12) . .
C21 C20 C19 121.46(12) . .
C21 C20 H20 119.3 . .
C19 C20 H20 119.3 . .
C20 C21 C22 120.06(12) . .
C20 C21 H21 120.0 . .
C22 C21 H21 120.0 . .
C21 C22 C17 119.33(12) . .
C21 C22 H22 120.3 . .
C17 C22 H22 120.3 . .
C19 C23 H23C 109.5 . .
C19 C23 H23B 109.5 . .
H23C C23 H23B 109.5 . .
C19 C23 H23A 109.5 . .
H23C C23 H23A 109.5 . .
H23B C23 H23A 109.5 . .
C12' C11' O4' 118.62(11) . .
C12' C11' C11' 120.63(7) . 2_655
O4' C11' C11' 120.67(6) . 2_655
C11' C12' C13' 120.39(11) . .
C11' C12' H12' 119.8 . .
C13' C12' H12' 119.8 . .
C12' C13' C14' 122.16(11) . .
C12' C13' C13' 118.98(7) . 2_655
C14' C13' C13' 118.86(7) . 2_655
C15' C14' C13' 120.81(12) . .
C15' C14' H14' 119.6 . .
C13' C14' H14' 119.6 . .
C14' C15' C15' 120.33(8) . 2_655
C14' C15' H15' 119.8 . .
C15' C15' H15' 119.8 2_655 .
O3' C16' O4' 122.56(11) . .
O3' C16' C17' 125.63(11) . .
O4' C16' C17' 111.81(10) . .
C22' C17' C18' 120.48(11) . .
C22' C17' C16' 117.03(11) . .
C18' C17' C16' 122.48(11) . .
C17' C18' C19' 120.45(11) . .
C17' C18' H18' 119.8 . .
C19' C18' H18' 119.8 . .
C18' C19' C20' 118.12(11) . .
C18' C19' C23' 121.51(12) . .
C20' C19' C23' 120.36(11) . .
C21' C20' C19' 121.63(12) . .
C21' C20' H20' 119.2 . .
C19' C20' H20' 119.2 . .
C20' C21' C22' 120.06(12) . .
C20' C21' H21' 120.0 . .
C22' C21' H21' 120.0 . .
C21' C22' C17' 119.24(12) . .
C21' C22' H22' 120.4 . .
C17' C22' H22' 120.4 . .
C19' C23' H23D 109.5 . .
C19' C23' H23F 109.5 . .
H23D C23' H23F 109.5 . .
C19' C23' H23E 109.5 . .
H23D C23' H23E 109.5 . .
H23F C23' H23E 109.5 . .

loop_
_geom_bond_atom_site_label_1
_geom_bond_atom_site_label_2
_geom_bond_distance
_geom_bond_site_symmetry_2
O1 C2 1.3670(15) .
O1 H1A 0.8400 .
O2 C3 1.3591(16) .
O2 H2A 0.8400 .
O3 C16 1.2028(15) .
O4 C16 1.3625(15) .
O4 C11 1.4036(14) .
O3' C16' 1.2016(15) .
O4' C16' 1.3640(14) .
O4' C11' 1.4008(14) .
C1 C2 1.3608(18) .
C1 C10 1.4205(19) .
C1 H1 0.9500 .
C2 C3 1.4228(18) .
C3 C4 1.3654(18) .
C4 C5 1.4187(18) .
C4 H4 0.9500 .
C5 C6 1.4219(19) .
C5 C10 1.4232(19) .
C6 C7 1.370(2) .
C6 H6 0.9500 .
C7 C8 1.409(2) .
C7 H7 0.9500 .
C8 C9 1.368(2) .
C8 H8 0.9500 .
C9 C10 1.4192(19) .
C9 H9 0.9500 .
C11 C12 1.3588(18) .
C11 C11 1.412(2) 2
C12 C13 1.4177(17) .
C12 H12 0.9500 .
C13 C14 1.4166(17) .
C13 C13 1.429(2) 2
C14 C15 1.3660(19) .
C14 H14 0.9500 .
C15 C15 1.411(3) 2
C15 H15 0.9500 .
C16 C17 1.4834(17) .
C17 C18 1.3917(17) .
C17 C22 1.3960(17) .
C18 C19 1.3955(17) .
C18 H18 0.9500 .
C19 C20 1.3949(18) .
C19 C23 1.5043(19) .
C20 C21 1.384(2) .
C20 H20 0.9500 .
C21 C22 1.3852(19) .
C21 H21 0.9500 .
C22 H22 0.9500 .
C23 H23C 0.9800 .
C23 H23B 0.9800 .
C23 H23A 0.9800 .
C11' C12' 1.3605(17) .
C11' C11' 1.413(2) 2_655
C12' C13' 1.4182(16) .
C12' H12' 0.9500 .
C13' C14' 1.4185(17) .
C13' C13' 1.425(2) 2_655
C14' C15' 1.3668(18) .
C14' H14' 0.9500 .
C15' C15' 1.414(3) 2_655
C15' H15' 0.9500 .
C16' C17' 1.4843(16) .
C17' C22' 1.3942(17) .
C17' C18' 1.3949(17) .
C18' C19' 1.3951(17) .
C18' H18' 0.9500 .
C19' C20' 1.3959(18) .
C19' C23' 1.5037(18) .
C20' C21' 1.3825(19) .
C20' H20' 0.9500 .
C21' C22' 1.3863(19) .
C21' H21' 0.9500 .
C22' H22' 0.9500 .
C23' H23D 0.9800 .
C23' H23F 0.9800 .
C23' H23E 0.9800 .

loop_
_geom_torsion_atom_site_label_1
_geom_torsion_atom_site_label_2
_geom_torsion_atom_site_label_3
_geom_torsion_atom_site_label_4
_geom_torsion
_geom_torsion_site_symmetry_1
_geom_torsion_site_symmetry_4
C10 C1 C2 O1 -178.20(12) . .
C10 C1 C2 C3 2.0(2) . .
C1 C2 C3 O2 178.11(12) . .
O1 C2 C3 O2 -1.67(18) . .
C1 C2 C3 C4 -1.7(2) . .
O1 C2 C3 C4 178.55(11) . .
O2 C3 C4 C5 -179.70(11) . .
C2 C3 C4 C5 0.09(19) . .
C3 C4 C5 C6 -177.69(12) . .
C3 C4 C5 C10 1.06(19) . .
C4 C5 C6 C7 178.78(13) . .
C10 C5 C6 C7 0.0(2) . .
C5 C6 C7 C8 0.6(2) . .
C6 C7 C8 C9 -0.5(2) . .
C7 C8 C9 C10 -0.3(2) . .
C8 C9 C10 C1 -177.94(13) . .
C8 C9 C10 C5 0.9(2) . .
C2 C1 C10 C9 177.96(12) . .
C2 C1 C10 C5 -0.87(19) . .
C4 C5 C10 C9 -179.54(12) . .
C6 C5 C10 C9 -0.75(19) . .
C4 C5 C10 C1 -0.68(18) . .
C6 C5 C10 C1 178.12(11) . .
C16 O4 C11 C12 -91.11(14) . .
C16 O4 C11 C11 91.67(16) . 2
O4 C11 C12 C13 -176.65(11) . .
C11 C11 C12 C13 0.5(2) 2 .
C11 C12 C13 C14 -179.11(12) . .
C11 C12 C13 C13 0.5(2) . 2
C12 C13 C14 C15 -179.43(12) . .
C13 C13 C14 C15 0.9(2) 2 .
C13 C14 C15 C15 0.7(3) . 2
C11 O4 C16 O3 -2.24(18) . .
C11 O4 C16 C17 176.85(10) . .
O3 C16 C17 C18 169.79(13) . .
O4 C16 C17 C18 -9.27(17) . .
O3 C16 C17 C22 -8.28(19) . .
O4 C16 C17 C22 172.66(11) . .
C22 C17 C18 C19 0.44(18) . .
C16 C17 C18 C19 -177.56(11) . .
C17 C18 C19 C20 -1.60(18) . .
C17 C18 C19 C23 178.62(12) . .
C18 C19 C20 C21 1.18(18) . .
C23 C19 C20 C21 -179.04(13) . .
C19 C20 C21 C22 0.4(2) . .
C20 C21 C22 C17 -1.6(2) . .
C18 C17 C22 C21 1.18(19) . .
C16 C17 C22 C21 179.29(11) . .
C16' O4' C11' C12' -107.42(13) . .
C16' O4' C11' C11' 75.85(17) . 2_655
O4' C11' C12' C13' -177.15(10) . .
C11' C11' C12' C13' -0.4(2) 2_655 .
C11' C12' C13' C14' -179.97(12) . .
C11' C12' C13' C13' -0.5(2) . 2_655
C12' C13' C14' C15' 179.40(12) . .
C13' C13' C14' C15' -0.1(2) 2_655 .
C13' C14' C15' C15' 0.3(2) . 2_655
C11' O4' C16' O3' -6.27(17) . .
C11' O4' C16' C17' 172.80(10) . .
O3' C16' C17' C22' 7.80(19) . .
O4' C16' C17' C22' -171.24(11) . .
O3' C16' C17' C18' -173.61(12) . .
O4' C16' C17' C18' 7.35(16) . .
C22' C17' C18' C19' -0.53(18) . .
C16' C17' C18' C19' -179.07(11) . .
C17' C18' C19' C20' -0.72(18) . .
C17' C18' C19' C23' 178.22(12) . .
C18' C19' C20' C21' 1.17(19) . .
C23' C19' C20' C21' -177.78(12) . .
C19' C20' C21' C22' -0.4(2) . .
C20' C21' C22' C17' -0.9(2) . .
C18' C17' C22' C21' 1.35(19) . .
C16' C17' C22' C21' 179.97(11) . .
